data_7027821
loop_
_publ_author_name
'S\"unkel, Karlheinz'
'Stramm, Cornelia'
'Soheili, Sabine'

_publ_section_title
;
 Synthesis and characterization of pentakis(dimethylphosphanyl)cymantrene
 [Mn{C5(PMe2)5}(CO)3], the first cyclopentadienyl complex with five
 phosphanyl substituents&#x200A;&#x2020;
;
_journal_issue 24
_journal_name_full 'Journal of the Chemical Society, Dalton Transactions'
_journal_page_first 4299
_journal_paper_doi 10.1039/a907973d
_journal_year 1999
_chemical_formula_sum 'C18 H30 Mn O3 P5'
_chemical_formula_weight 504.21
_chemical_name_systematic
;
 ?
;
_space_group_IT_number 2
_symmetry_cell_setting triclinic
_symmetry_space_group_name_Hall '-P 1'
_symmetry_space_group_name_H-M 'P -1'
_atom_sites_solution_hydrogens geom
_atom_sites_solution_primary direct
_atom_sites_solution_secondary difmap
_audit_creation_date 1999-09-28T09:12:15-00:00
_audit_creation_method 'WinGX routine CIF_UPDATE'
_cell_angle_alpha 72.72(2)
_cell_angle_beta 89.84(2)
_cell_angle_gamma 79.68(2)
_cell_formula_units_Z 4
_cell_length_a 10.519(2)
_cell_length_b 14.653(3)
_cell_length_c 17.505(4)
_cell_measurement_reflns_used 40
_cell_measurement_temperature 293(2)
_cell_measurement_theta_max 24.864
_cell_measurement_theta_min 13.589
_cell_volume 2531.0(10)
_computing_cell_refinement 'Siemens XSCANS'
_computing_data_collection 'Siemens XSCANS'
_computing_data_reduction 'Siemens XSCANS'
_computing_molecular_graphics 'ORTEP 3 for Windows (Farrugia, 1997)'
_computing_publication_material 'CIFTAB (Sheldrick, 1997)'
_computing_structure_refinement 'SHELXL-97 (Sheldrick, 1997)'
_computing_structure_solution 'SHELXS-97 (Sheldrick, 1997)'
_diffrn_ambient_temperature 293(2)
_diffrn_measured_fraction_theta_full 0.815
_diffrn_measured_fraction_theta_max 0.815
_diffrn_measurement_method '\w scans'
_diffrn_radiation_monochromator graphite
_diffrn_radiation_type MoK\a
_diffrn_radiation_wavelength 0.71073
_diffrn_reflns_av_R_equivalents 0.0287
_diffrn_reflns_av_sigmaI/netI 0.0458
_diffrn_reflns_limit_h_max 11
_diffrn_reflns_limit_h_min -1
_diffrn_reflns_limit_k_max 16
_diffrn_reflns_limit_k_min -16
_diffrn_reflns_limit_l_max 20
_diffrn_reflns_limit_l_min -20
_diffrn_reflns_number 9042
_diffrn_reflns_theta_full 24.97
_diffrn_reflns_theta_max 24.97
_diffrn_reflns_theta_min 2.18
_diffrn_standards_decay_% 15
_diffrn_standards_interval_count 97
_diffrn_standards_number 3
_exptl_absorpt_coefficient_mu 0.852
_exptl_absorpt_correction_T_max 0.8973
_exptl_absorpt_correction_T_min 0.4541
_exptl_absorpt_correction_type none
_exptl_crystal_colour yellow
_exptl_crystal_density_diffrn 1.323
_exptl_crystal_density_method 'not measured'
_exptl_crystal_description column
_exptl_crystal_F_000 1048
_exptl_crystal_size_max 1.1
_exptl_crystal_size_mid 0.25
_exptl_crystal_size_min 0.13
_refine_diff_density_max 0.465
_refine_diff_density_min -0.436
_refine_diff_density_rms 0.064
_refine_ls_extinction_method none
_refine_ls_goodness_of_fit_ref 1.012
_refine_ls_hydrogen_treatment mixed
_refine_ls_matrix_type full
_refine_ls_number_parameters 531
_refine_ls_number_reflns 7255
_refine_ls_number_restraints 0
_refine_ls_restrained_S_all 1.012
_refine_ls_R_factor_all 0.0842
_refine_ls_R_factor_gt 0.0541
_refine_ls_shift/su_max 0
_refine_ls_shift/su_mean 0
_refine_ls_structure_factor_coef Fsqd
_refine_ls_weighting_scheme calc
_refine_ls_wR_factor_gt 0.1299
_refine_ls_wR_factor_ref 0.1476
_reflns_number_gt 5257
_reflns_number_total 7255
_reflns_threshold_expression >2sigma(I)
_cod_data_source_file 907973dsup1.cif
_cod_data_source_block con4
_cod_depositor_comments
;
The following automatic conversions were performed:

'_symmetry_cell_setting' value 'Triclinic' changed to 'triclinic'
according to /home/saulius/struct/CIF-dictionaries/cif_core.dic
dictionary named 'cif_core.dic' version 2.4.2 from 2011-04-26.

Automatic conversion script
Id: cif_fix_values 1891 2012-01-12 08:04:46Z andrius 
;
_cod_original_cell_volume 2531.0(9)
_cod_original_sg_symbol_H-M P-1
_cod_database_code 7027821

loop_
_symmetry_equiv_pos_as_xyz
'x, y, z'
'-x, -y, -z'

loop_
_atom_site_label
_atom_site_type_symbol
_atom_site_fract_x
_atom_site_fract_y
_atom_site_fract_z
_atom_site_U_iso_or_equiv
_atom_site_adp_type
_atom_site_occupancy
_atom_site_symmetry_multiplicity
_atom_site_calc_flag
_atom_site_refinement_flags
_atom_site_disorder_assembly
_atom_site_disorder_group
Mn1 Mn 0.35938(6) 0.14681(5) 0.22794(4) 0.0552(2) Uani 1 1 d . A .
P1A P 0.04304(15) 0.27213(16) 0.16229(10) 0.0799(6) Uani 0.8 1 d P A 1
P2A P 0.29711(17) 0.35451(15) 0.04180(9) 0.0740(5) Uani 0.8 1 d P A 1
P3A P 0.58656(15) 0.30547(14) 0.17409(11) 0.0715(5) Uani 0.8 1 d P A 1
P4A P 0.48047(15) 0.24264(12) 0.37728(9) 0.0625(4) Uani 0.8 1 d P A 1
P5A P 0.14267(15) 0.23525(13) 0.36857(9) 0.0620(4) Uani 0.8 1 d P A 1
P1B P 0.1150(7) 0.3157(5) 0.0791(4) 0.0755(19) Uiso 0.2 1 d P A 2
P2B P 0.4458(7) 0.3483(5) 0.0636(4) 0.0679(17) Uiso 0.2 1 d P A 2
P3B P 0.5965(7) 0.2662(5) 0.2651(4) 0.0666(17) Uiso 0.2 1 d P A 2
P4B P 0.3326(7) 0.2339(5) 0.4014(4) 0.0706(18) Uiso 0.2 1 d P A 2
P5B P 0.0501(7) 0.2370(5) 0.2876(4) 0.0647(16) Uiso 0.2 1 d P A 2
C1 C 0.4399(6) 0.1023(4) 0.1529(4) 0.0914(18) Uani 1 1 d . . .
O1 O 0.4938(6) 0.0711(4) 0.1060(3) 0.147(2) Uani 1 1 d . . .
C2 C 0.4712(6) 0.0564(4) 0.3006(4) 0.0804(15) Uani 1 1 d . . .
O2 O 0.5439(5) -0.0036(3) 0.3448(3) 0.1218(17) Uani 1 1 d . . .
C3 C 0.2522(5) 0.0619(4) 0.2406(3) 0.0696(13) Uani 1 1 d . . .
O3 O 0.1858(4) 0.0064(3) 0.2484(3) 0.1041(14) Uani 1 1 d . . .
C4 C 0.2114(4) 0.2744(4) 0.1934(3) 0.0670(13) Uani 1 1 d . . .
C5 C 0.3252(5) 0.2955(3) 0.1527(3) 0.0626(13) Uani 1 1 d . A .
C6 C 0.4262(4) 0.2808(3) 0.2119(3) 0.0576(12) Uani 1 1 d . . .
C7 C 0.3732(5) 0.2541(3) 0.2882(3) 0.0599(12) Uani 1 1 d . A .
C8 C 0.2419(4) 0.2497(3) 0.2771(3) 0.0628(13) Uani 1 1 d . A .
C11 C -0.0143(6) 0.4019(5) 0.1084(4) 0.125(3) Uani 1 1 d . . .
H11A H -0.1022 0.4115 0.0885 0.188 Uiso 1 1 calc R A 1
H11B H 0.0393 0.422 0.0643 0.188 Uiso 1 1 calc R A 1
H11C H -0.0098 0.4398 0.1442 0.188 Uiso 1 1 calc R A 1
C12 C 0.0583(7) 0.2173(6) 0.0816(4) 0.123(3) Uani 1 1 d . . .
H12A H -0.0261 0.2141 0.063 0.184 Uiso 1 1 calc R A 1
H12B H 0.109 0.1528 0.1008 0.184 Uiso 1 1 calc R A 1
H12C H 0.1001 0.256 0.0383 0.184 Uiso 1 1 calc R A 1
C21 C 0.4285(7) 0.3033(6) -0.0077(4) 0.120(3) Uani 1 1 d . . .
H21A H 0.416 0.2408 -0.0099 0.18 Uiso 1 1 calc R A 1
H21B H 0.5086 0.296 0.0216 0.18 Uiso 1 1 calc R A 1
H21C H 0.431 0.3457 -0.0611 0.18 Uiso 1 1 calc R A 1
C22 C 0.3374(6) 0.4714(4) 0.0376(3) 0.098(2) Uani 1 1 d . . .
H22A H 0.2742 0.5047 0.0646 0.148 Uiso 1 1 calc R A 1
H22B H 0.3378 0.51 -0.0174 0.148 Uiso 1 1 calc R A 1
H22C H 0.4214 0.4614 0.0632 0.148 Uiso 1 1 calc R A 1
C31 C 0.7014(5) 0.2005(5) 0.2299(5) 0.114(2) Uani 1 1 d . . .
H31A H 0.6965 0.147 0.2097 0.171 Uiso 1 1 calc R A 1
H31B H 0.6821 0.1835 0.2854 0.171 Uiso 1 1 calc R A 1
H31C H 0.7871 0.2148 0.2244 0.171 Uiso 1 1 calc R A 1
C32 C 0.6127(5) 0.3979(4) 0.2175(4) 0.0908(18) Uani 1 1 d . . .
H32A H 0.5557 0.458 0.1906 0.136 Uiso 1 1 calc R A 1
H32B H 0.7008 0.4068 0.2117 0.136 Uiso 1 1 calc R A 1
H32C H 0.5954 0.3784 0.2733 0.136 Uiso 1 1 calc R A 1
C41 C 0.4447(6) 0.1397(4) 0.4571(3) 0.099(2) Uani 1 1 d . . .
H41A H 0.4838 0.0802 0.4472 0.148 Uiso 1 1 calc R A 1
H41B H 0.3527 0.1437 0.4588 0.148 Uiso 1 1 calc R A 1
H41C H 0.4788 0.1411 0.5075 0.148 Uiso 1 1 calc R A 1
C42 C 0.3990(6) 0.3442(4) 0.4068(3) 0.0806(15) Uani 1 1 d . . .
H42A H 0.4115 0.4036 0.3684 0.121 Uiso 1 1 calc R A 1
H42B H 0.4336 0.3406 0.4585 0.121 Uiso 1 1 calc R A 1
H42C H 0.3082 0.3427 0.4094 0.121 Uiso 1 1 calc R A 1
C51 C 0.0589(6) 0.1377(4) 0.3727(3) 0.0881(17) Uani 1 1 d . . .
H51A H 0.1178 0.0767 0.3925 0.132 Uiso 1 1 calc R A 1
H51B H 0.0252 0.1445 0.32 0.132 Uiso 1 1 calc R A 1
H51C H -0.011 0.1397 0.4079 0.132 Uiso 1 1 calc R A 1
C52 C 0.0149(6) 0.3422(4) 0.3315(4) 0.100(2) Uani 1 1 d . . .
H52A H 0.0497 0.3998 0.3263 0.15 Uiso 1 1 calc R A 1
H52B H -0.0529 0.3389 0.3686 0.15 Uiso 1 1 calc R A 1
H52C H -0.0195 0.344 0.2802 0.15 Uiso 1 1 calc R A 1
Mn2 Mn 0.10816(7) -0.34396(5) 0.28558(4) 0.0609(2) Uani 1 1 d . B .
P11A P 0.30064(16) -0.27062(17) 0.42997(10) 0.0857(6) Uani 0.8 1 d P B 1
P12A P 0.41514(15) -0.27829(14) 0.23759(10) 0.0694(5) Uani 0.8 1 d P B 1
P13A P 0.14209(16) -0.17009(13) 0.09319(9) 0.0666(5) Uani 0.8 1 d P B 1
P14A P -0.14272(15) -0.12885(14) 0.20316(9) 0.0669(5) Uani 0.8 1 d P B 1
P15A P -0.04890(15) -0.21688(15) 0.41361(9) 0.0737(5) Uani 0.8 1 d P B 1
P11B P 0.1440(7) -0.2632(5) 0.4569(4) 0.0732(18) Uiso 0.2 1 d P B 2
P12B P 0.4194(7) -0.2882(5) 0.3346(4) 0.0700(18) Uiso 0.2 1 d P B 2
P13B P 0.3010(6) -0.2243(5) 0.1298(4) 0.0635(16) Uiso 0.2 1 d P B 2
P14B P -0.0393(7) -0.1202(5) 0.1215(4) 0.0657(17) Uiso 0.2 1 d P B 2
P15B P -0.1418(6) -0.1701(4) 0.3239(4) 0.0566(15) Uiso 0.2 1 d P B 2
C101 C 0.2050(5) -0.4305(4) 0.2458(3) 0.0740(14) Uani 1 1 d . . .
O101 O 0.2653(5) -0.4880(3) 0.2218(3) 0.1049(14) Uani 1 1 d . . .
C102 C -0.0330(7) -0.3753(5) 0.2535(5) 0.110(2) Uani 1 1 d . . .
O102 O -0.1240(5) -0.3985(4) 0.2342(5) 0.182(3) Uani 1 1 d . . .
C103 C 0.1065(7) -0.4362(5) 0.3778(4) 0.098(2) Uani 1 1 d . . .
O103 O 0.1024(7) -0.4988(4) 0.4362(3) 0.153(2) Uani 1 1 d . . .
C104 C 0.1864(5) -0.2514(4) 0.3410(3) 0.0701(14) Uani 1 1 d . . .
C105 C 0.2459(4) -0.2490(4) 0.2684(3) 0.0670(13) Uani 1 1 d . B .
C106 C 0.1468(5) -0.2116(4) 0.2051(3) 0.0674(13) Uani 1 1 d . . .
C107 C 0.0277(5) -0.1916(4) 0.2416(3) 0.0691(14) Uani 1 1 d . B .
C108 C 0.0508(5) -0.2180(4) 0.3244(3) 0.0668(13) Uani 1 1 d . B .
C111 C 0.2369(6) -0.1618(6) 0.4572(4) 0.115(2) Uani 1 1 d . . .
H11D H 0.257 -0.106 0.4174 0.173 Uiso 1 1 calc R B 1
H11E H 0.2753 -0.1666 0.5083 0.173 Uiso 1 1 calc R B 1
H11F H 0.1448 -0.1552 0.4604 0.173 Uiso 1 1 calc R B 1
C112 C 0.2525(7) -0.3663(6) 0.5117(3) 0.133(3) Uani 1 1 d . . .
H11G H 0.2814 -0.4282 0.5029 0.2 Uiso 1 1 calc R B 1
H11H H 0.16 -0.3545 0.5137 0.2 Uiso 1 1 calc R B 1
H11I H 0.2909 -0.3666 0.5615 0.2 Uiso 1 1 calc R B 1
C121 C 0.4847(5) -0.1841(4) 0.2632(4) 0.0932(18) Uani 1 1 d . . .
H12D H 0.4492 -0.1216 0.2265 0.14 Uiso 1 1 calc R B 1
H12E H 0.577 -0.1971 0.2598 0.14 Uiso 1 1 calc R B 1
H12F H 0.4644 -0.1845 0.3168 0.14 Uiso 1 1 calc R B 1
C122 C 0.4940(5) -0.3858(5) 0.3140(4) 0.105(2) Uani 1 1 d . . .
H12G H 0.4664 -0.4419 0.3068 0.157 Uiso 1 1 calc R B 1
H12H H 0.4714 -0.3803 0.3659 0.157 Uiso 1 1 calc R B 1
H12I H 0.586 -0.3927 0.3102 0.157 Uiso 1 1 calc R B 1
C131 C 0.2230(6) -0.2728(5) 0.0650(3) 0.0937(19) Uani 1 1 d . . .
H13A H 0.2242 -0.2558 0.0077 0.14 Uiso 1 1 calc R B 1
H13B H 0.178 -0.326 0.0846 0.14 Uiso 1 1 calc R B 1
H13C H 0.3102 -0.2917 0.0878 0.14 Uiso 1 1 calc R B 1
C132 C 0.2688(6) -0.0932(5) 0.0759(3) 0.101(2) Uani 1 1 d . . .
H13D H 0.2377 -0.035 0.09 0.152 Uiso 1 1 calc R B 1
H13E H 0.2884 -0.0764 0.0204 0.152 Uiso 1 1 calc R B 1
H13F H 0.3456 -0.1287 0.1084 0.152 Uiso 1 1 calc R B 1
C141 C -0.1078(6) -0.0075(4) 0.1508(4) 0.0917(18) Uani 1 1 d . . .
H14A H -0.0842 0.0221 0.1894 0.138 Uiso 1 1 calc R B 1
H14B H -0.1833 0.0324 0.1193 0.138 Uiso 1 1 calc R B 1
H14C H -0.0377 -0.0139 0.1164 0.138 Uiso 1 1 calc R B 1
C142 C -0.1845(6) -0.1670(5) 0.1174(3) 0.0950(19) Uani 1 1 d . . .
H14D H -0.2059 -0.2307 0.1362 0.143 Uiso 1 1 calc R B 1
H14E H -0.1121 -0.1686 0.084 0.143 Uiso 1 1 calc R B 1
H14F H -0.2575 -0.1218 0.0871 0.143 Uiso 1 1 calc R B 1
C151 C -0.1838(5) -0.2711(5) 0.4001(3) 0.0958(19) Uani 1 1 d . . .
H15A H -0.2399 -0.2721 0.4435 0.144 Uiso 1 1 calc R B 1
H15B H -0.153 -0.3365 0.399 0.144 Uiso 1 1 calc R B 1
H15C H -0.2308 -0.2338 0.3504 0.144 Uiso 1 1 calc R B 1
C152 C -0.1218(5) -0.0871(4) 0.3862(4) 0.0908(18) Uani 1 1 d . . .
H15D H -0.0573 -0.0505 0.392 0.136 Uiso 1 1 calc R B 1
H15E H -0.1908 -0.0776 0.4207 0.136 Uiso 1 1 calc R B 1
H15F H -0.1555 -0.0654 0.3316 0.136 Uiso 1 1 calc R B 1

loop_
_atom_site_aniso_label
_atom_site_aniso_U_11
_atom_site_aniso_U_22
_atom_site_aniso_U_33
_atom_site_aniso_U_23
_atom_site_aniso_U_13
_atom_site_aniso_U_12
Mn1 0.0396(4) 0.0668(5) 0.0584(4) -0.0169(3) 0.0049(3) -0.0111(3)
P1A 0.0390(9) 0.1339(16) 0.0551(9) -0.0048(10) -0.0079(7) -0.0262(10)
P2A 0.0601(10) 0.1130(14) 0.0408(8) -0.0078(9) 0.0086(7) -0.0214(10)
P3A 0.0383(8) 0.1004(13) 0.0766(11) -0.0221(10) 0.0166(8) -0.0231(9)
P4A 0.0484(9) 0.0794(11) 0.0518(9) -0.0065(8) -0.0121(7) -0.0142(8)
P5A 0.0504(9) 0.0888(11) 0.0452(8) -0.0132(8) 0.0133(7) -0.0211(8)
C1 0.093(4) 0.087(4) 0.098(4) -0.032(4) 0.034(4) -0.020(3)
O1 0.187(6) 0.133(4) 0.139(4) -0.071(4) 0.095(4) -0.030(4)
C2 0.068(4) 0.074(4) 0.094(4) -0.025(3) -0.010(3) 0.000(3)
O2 0.104(3) 0.097(3) 0.142(4) -0.026(3) -0.041(3) 0.024(3)
C3 0.055(3) 0.076(3) 0.080(4) -0.026(3) 0.007(3) -0.014(3)
O3 0.083(3) 0.101(3) 0.146(4) -0.047(3) 0.019(3) -0.046(3)
C4 0.037(3) 0.071(3) 0.090(4) -0.021(3) -0.016(2) -0.004(2)
C5 0.075(3) 0.066(3) 0.041(2) -0.012(2) 0.008(2) -0.007(3)
C6 0.033(2) 0.064(3) 0.077(3) -0.022(2) 0.010(2) -0.011(2)
C7 0.063(3) 0.058(3) 0.051(3) -0.011(2) -0.010(2) 0.000(2)
C8 0.052(3) 0.063(3) 0.067(3) -0.011(2) 0.023(2) -0.010(2)
C11 0.061(4) 0.163(7) 0.096(5) 0.020(5) -0.007(3) 0.023(4)
C12 0.121(6) 0.180(7) 0.075(4) -0.031(4) -0.028(4) -0.063(5)
C21 0.124(6) 0.161(7) 0.071(4) -0.035(4) 0.040(4) -0.018(5)
C22 0.102(5) 0.100(4) 0.069(4) 0.011(3) 0.012(3) -0.016(4)
C31 0.034(3) 0.119(5) 0.184(7) -0.043(5) 0.015(4) -0.007(3)
C32 0.066(4) 0.098(4) 0.113(5) -0.025(4) 0.010(3) -0.039(3)
C41 0.101(5) 0.104(5) 0.069(4) 0.002(3) -0.025(3) -0.012(4)
C42 0.088(4) 0.091(4) 0.066(3) -0.021(3) -0.005(3) -0.028(3)
C51 0.091(4) 0.104(4) 0.073(4) -0.019(3) 0.033(3) -0.041(3)
C52 0.089(4) 0.098(4) 0.105(5) -0.029(4) 0.043(4) -0.003(4)
Mn2 0.0455(4) 0.0693(5) 0.0619(4) -0.0120(4) 0.0051(3) -0.0085(3)
P11A 0.0486(10) 0.1431(18) 0.0517(9) -0.0174(10) -0.0110(8) -0.0027(10)
P12A 0.0379(8) 0.0948(12) 0.0723(11) -0.0243(9) 0.0081(7) -0.0057(8)
P13A 0.0591(10) 0.0903(12) 0.0430(8) -0.0137(8) 0.0050(7) -0.0057(9)
P14A 0.0391(8) 0.0992(13) 0.0556(9) -0.0187(9) -0.0056(7) -0.0032(8)
P15A 0.0474(9) 0.1191(15) 0.0473(9) -0.0193(9) 0.0090(7) -0.0067(9)
C101 0.074(4) 0.079(4) 0.063(3) -0.013(3) 0.007(3) -0.012(3)
O101 0.117(4) 0.089(3) 0.108(3) -0.039(3) 0.028(3) 0.001(3)
C102 0.073(4) 0.075(4) 0.178(7) -0.032(4) -0.023(4) -0.013(3)
O102 0.093(4) 0.113(4) 0.334(9) -0.056(5) -0.073(5) -0.025(3)
C103 0.115(5) 0.084(4) 0.086(4) -0.015(4) 0.038(4) -0.016(4)
O103 0.229(7) 0.101(3) 0.102(4) 0.005(3) 0.067(4) -0.024(4)
C104 0.076(4) 0.076(3) 0.052(3) -0.011(2) -0.014(3) -0.012(3)
C105 0.038(3) 0.069(3) 0.094(4) -0.024(3) 0.012(3) -0.012(2)
C106 0.095(4) 0.069(3) 0.044(2) -0.018(2) 0.017(3) -0.027(3)
C107 0.046(3) 0.065(3) 0.090(4) -0.016(3) -0.018(3) -0.005(2)
C108 0.053(3) 0.081(3) 0.069(3) -0.023(3) 0.021(2) -0.017(3)
C111 0.089(5) 0.176(7) 0.092(5) -0.067(5) -0.020(4) -0.010(5)
C112 0.093(5) 0.206(8) 0.059(4) 0.012(4) -0.017(3) -0.008(5)
C121 0.047(3) 0.107(5) 0.124(5) -0.027(4) 0.002(3) -0.023(3)
C122 0.058(4) 0.102(5) 0.138(6) -0.026(4) -0.012(4) 0.007(3)
C131 0.087(4) 0.132(5) 0.064(3) -0.040(3) 0.009(3) -0.010(4)
C132 0.116(5) 0.117(5) 0.066(4) -0.007(3) 0.020(3) -0.043(4)
C141 0.083(4) 0.082(4) 0.098(4) -0.024(3) -0.017(3) 0.010(3)
C142 0.076(4) 0.130(5) 0.077(4) -0.027(4) -0.024(3) -0.018(4)
C151 0.067(4) 0.134(5) 0.082(4) -0.019(4) 0.026(3) -0.030(4)
C152 0.070(4) 0.122(5) 0.090(4) -0.051(4) 0.016(3) -0.009(3)

loop_
_atom_type_symbol
_atom_type_description
_atom_type_scat_dispersion_real
_atom_type_scat_dispersion_imag
_atom_type_scat_source
C C 0.0033 0.0016 'International Tables Vol C Tables 4.2.6.8 and 6.1.1.4'
H H 0 0 'International Tables Vol C Tables 4.2.6.8 and 6.1.1.4'
O O 0.0106 0.006 'International Tables Vol C Tables 4.2.6.8 and 6.1.1.4'
P P 0.1023 0.0942 'International Tables Vol C Tables 4.2.6.8 and 6.1.1.4'
Mn Mn 0.3368 0.7283 'International Tables Vol C Tables 4.2.6.8 and 6.1.1.4'

loop_
_geom_angle_atom_site_label_1
_geom_angle_atom_site_label_2
_geom_angle_atom_site_label_3
_geom_angle
C1 Mn1 C3 90.8(3)
C1 Mn1 C2 87.9(3)
C3 Mn1 C2 89.1(2)
C1 Mn1 C4 119.6(3)
C3 Mn1 C4 95.8(2)
C2 Mn1 C4 151.9(2)
C1 Mn1 C6 102.3(2)
C3 Mn1 C6 160.4(2)
C2 Mn1 C6 105.6(2)
C4 Mn1 C6 65.17(17)
C1 Mn1 C5 93.3(2)
C3 Mn1 C5 127.1(2)
C2 Mn1 C5 143.7(2)
C4 Mn1 C5 38.84(18)
C6 Mn1 C5 38.85(18)
C1 Mn1 C8 157.2(2)
C3 Mn1 C8 98.1(2)
C2 Mn1 C8 113.1(2)
C4 Mn1 C8 38.77(19)
C6 Mn1 C8 64.54(17)
C5 Mn1 C8 64.62(17)
C1 Mn1 C7 138.5(2)
C3 Mn1 C7 130.7(2)
C2 Mn1 C7 91.3(2)
C4 Mn1 C7 64.61(18)
C6 Mn1 C7 38.47(17)
C5 Mn1 C7 64.46(17)
C8 Mn1 C7 38.15(18)
C12 P1A C11 102.4(3)
C12 P1A C4 105.7(3)
C11 P1A C4 100.5(3)
C21 P2A C22 102.3(3)
C21 P2A C5 108.7(3)
C22 P2A C5 97.9(3)
C31 P3A C32 103.3(3)
C31 P3A C6 104.8(3)
C32 P3A C6 102.0(2)
C42 P4A C41 102.1(3)
C42 P4A C7 99.9(2)
C41 P4A C7 106.1(3)
C51 P5A C52 102.3(3)
C51 P5A C8 106.3(2)
C52 P5A C8 99.6(2)
C12 P1B C11 108.5(6)
C12 P1B C4 101.7(4)
C11 P1B C4 91.3(4)
C21 P2B C22 107.7(5)
C21 P2B C5 108.5(5)
C22 P2B C5 89.6(4)
C31 P3B C32 107.9(5)
C31 P3B C6 109.4(5)
C32 P3B C6 94.8(4)
C41 P4B C42 102.8(5)
C41 P4B C7 107.2(4)
C42 P4B C7 93.1(4)
C41 P4B C8 126.7(4)
C42 P4B C8 114.1(4)
C7 P4B C8 37.4(2)
C51 P5B C52 101.5(4)
C51 P5B C8 101.4(4)
C52 P5B C8 91.3(4)
O1 C1 Mn1 178.0(6)
O2 C2 Mn1 177.0(6)
O3 C3 Mn1 178.6(5)
C8 C4 C5 107.6(4)
C8 C4 P1A 117.0(4)
C5 C4 P1A 135.4(4)
C8 C4 P1B 164.7(4)
C5 C4 P1B 87.0(4)
P1A C4 P1B 48.5(2)
C8 C4 Mn1 71.2(3)
C5 C4 Mn1 71.1(3)
P1A C4 Mn1 122.7(3)
P1B C4 Mn1 119.2(3)
C4 C5 C6 107.8(4)
C4 C5 P2A 114.2(4)
C6 C5 P2A 136.8(4)
C4 C5 P2B 161.3(4)
C6 C5 P2B 90.0(4)
P2A C5 P2B 47.3(2)
C4 C5 Mn1 70.1(3)
C6 C5 Mn1 70.3(3)
P2A C5 Mn1 133.7(3)
P2B C5 Mn1 122.9(3)
C7 C6 C5 107.8(4)
C7 C6 P3A 135.6(4)
C5 C6 P3A 116.5(3)
C7 C6 P3B 89.3(4)
C5 C6 P3B 162.8(4)
P3A C6 P3B 46.6(2)
C7 C6 Mn1 71.5(3)
C5 C6 Mn1 70.9(3)
P3A C6 Mn1 125.1(2)
P3B C6 Mn1 114.4(3)
C8 C7 C6 108.4(4)
C8 C7 P4A 134.3(4)
C6 C7 P4A 117.1(4)
C8 C7 P4B 84.3(4)
C6 C7 P4B 165.5(4)
P4A C7 P4B 50.0(2)
C8 C7 Mn1 70.7(3)
C6 C7 Mn1 70.1(3)
P4A C7 Mn1 128.7(2)
P4B C7 Mn1 122.1(3)
C7 C8 C4 108.3(4)
C7 C8 P5A 116.5(4)
C4 C8 P5A 134.3(4)
C7 C8 P5B 167.6(4)
C4 C8 P5B 84.1(4)
P5A C8 P5B 51.2(2)
C7 C8 Mn1 71.2(3)
C4 C8 Mn1 70.0(3)
P5A C8 Mn1 132.9(2)
P5B C8 Mn1 115.2(3)
C7 C8 P4B 58.2(3)
C4 C8 P4B 164.9(4)
P5A C8 P4B 58.3(2)
P5B C8 P4B 109.4(3)
Mn1 C8 P4B 108.3(3)
P1A C11 P1B 52.8(3)
P1B C12 P1A 56.6(3)
P2B C21 P2A 55.5(3)
P2A C22 P2B 50.9(3)
P3B C31 P3A 53.1(3)
P3A C32 P3B 48.5(3)
P4B C41 P4A 55.0(3)
P4A C42 P4B 52.2(3)
P5B C51 P5A 58.1(3)
P5A C52 P5B 54.8(3)
C102 Mn2 C103 88.2(3)
C102 Mn2 C101 89.6(3)
C103 Mn2 C101 89.9(3)
C102 Mn2 C106 111.4(3)
C103 Mn2 C106 157.8(3)
C101 Mn2 C106 100.2(2)
C102 Mn2 C108 108.1(3)
C103 Mn2 C108 99.7(2)
C101 Mn2 C108 160.0(2)
C106 Mn2 C108 65.08(18)
C102 Mn2 C105 150.5(3)
C103 Mn2 C105 120.9(3)
C101 Mn2 C105 95.0(2)
C106 Mn2 C105 39.12(19)
C108 Mn2 C105 65.02(18)
C102 Mn2 C107 91.8(2)
C103 Mn2 C107 134.7(3)
C101 Mn2 C107 135.4(2)
C106 Mn2 C107 38.95(19)
C108 Mn2 C107 38.00(19)
C105 Mn2 C107 64.77(18)
C102 Mn2 C104 146.6(3)
C103 Mn2 C104 93.3(3)
C101 Mn2 C104 123.8(2)
C106 Mn2 C104 64.62(18)
C108 Mn2 C104 38.74(19)
C105 Mn2 C104 38.25(19)
C107 Mn2 C104 63.87(18)
C111 P11A C112 102.5(4)
C111 P11A C104 99.5(3)
C112 P11A C104 106.4(3)
C122 P12A C121 100.9(3)
C122 P12A C105 106.4(3)
C121 P12A C105 99.7(3)
C131 P13A C132 100.9(3)
C131 P13A C106 105.5(3)
C132 P13A C106 100.4(3)
C142 P14A C141 100.2(3)
C142 P14A C107 108.6(3)
C141 P14A C107 98.0(2)
C151 P15A C152 102.3(3)
C151 P15A C108 105.0(3)
C152 P15A C108 100.1(3)
C112 P11B C111 101.4(5)
C112 P11B C104 103.5(4)
C111 P11B C104 91.0(4)
C122 P12B C121 104.7(5)
C122 P12B C105 104.7(4)
C121 P12B C105 91.4(4)
C131 P13B C132 102.4(4)
C131 P13B C106 97.0(4)
C132 P13B C106 93.0(4)
C142 P14B C141 99.7(4)
C142 P14B C107 101.0(4)
C141 P14B C107 89.3(4)
C151 P15B C152 100.0(4)
C151 P15B C108 99.5(4)
C152 P15B C108 93.3(3)
C151 P15B C107 121.3(4)
C152 P15B C107 114.4(4)
C108 P15B C107 36.6(2)
O101 C101 Mn2 177.9(5)
O102 C102 Mn2 177.9(7)
O103 C103 Mn2 176.8(7)
C105 C104 C108 108.7(4)
C105 C104 P11A 115.4(4)
C108 C104 P11A 134.4(4)
C105 C104 P11B 166.6(5)
C108 C104 P11B 84.7(4)
P11A C104 P11B 51.3(2)
C105 C104 Mn2 70.4(3)
C108 C104 Mn2 70.0(3)
P11A C104 Mn2 135.8(3)
P11B C104 Mn2 117.1(3)
C104 C105 C106 107.7(4)
C104 C105 P12A 136.0(4)
C106 C105 P12A 116.3(4)
C104 C105 P12B 86.5(4)
C106 C105 P12B 164.4(4)
P12A C105 P12B 49.7(2)
C104 C105 Mn2 71.3(3)
C106 C105 Mn2 70.2(3)
P12A C105 Mn2 124.8(3)
P12B C105 Mn2 122.0(3)
C107 C106 C105 106.8(4)
C107 C106 P13A 116.7(4)
C105 C106 P13A 135.9(4)
C107 C106 P13B 168.5(4)
C105 C106 P13B 84.4(4)
P13A C106 P13B 51.9(2)
C107 C106 Mn2 70.8(3)
C105 C106 Mn2 70.7(3)
P13A C106 Mn2 129.8(3)
P13B C106 Mn2 116.6(3)
C108 C107 C106 109.2(4)
C108 C107 P14A 115.6(4)
C106 C107 P14A 134.9(4)
C108 C107 P14B 164.9(4)
C106 C107 P14B 82.3(4)
P14A C107 P14B 52.6(2)
C108 C107 Mn2 70.8(3)
C106 C107 Mn2 70.3(3)
P14A C107 Mn2 129.7(3)
P14B C107 Mn2 123.4(3)
C108 C107 P15B 59.7(3)
C106 C107 P15B 168.9(4)
P14A C107 P15B 56.1(2)
P14B C107 P15B 108.5(3)
Mn2 C107 P15B 104.2(3)
C107 C108 C104 107.6(4)
C107 C108 P15A 136.4(4)
C104 C108 P15A 116.0(4)
C107 C108 P15B 83.7(4)
C104 C108 P15B 168.4(4)
P15A C108 P15B 52.7(2)
C107 C108 Mn2 71.2(3)
C104 C108 Mn2 71.2(3)
P15A C108 Mn2 123.7(3)
P15B C108 Mn2 116.1(3)
P11A C111 P11B 54.3(3)
P11B C112 P11A 57.1(3)
P12A C121 P12B 52.8(3)
P12B C122 P12A 57.4(3)
P13B C131 P13A 58.8(3)
P13B C132 P13A 56.4(3)
P14A C141 P14B 57.0(3)
P14B C142 P14A 58.9(3)
P15A C151 P15B 57.9(3)
P15A C152 P15B 55.5(3)

loop_
_geom_bond_atom_site_label_1
_geom_bond_atom_site_label_2
_geom_bond_distance
Mn1 C1 1.781(6)
Mn1 C3 1.790(6)
Mn1 C2 1.790(6)
Mn1 C4 2.139(5)
Mn1 C6 2.143(5)
Mn1 C5 2.151(5)
Mn1 C8 2.155(5)
Mn1 C7 2.161(5)
P1A C12 1.815(7)
P1A C11 1.843(7)
P1A C4 1.862(4)
P2A C21 1.798(6)
P2A C22 1.818(7)
P2A C5 1.875(4)
P3A C31 1.797(6)
P3A C32 1.799(6)
P3A C6 1.867(4)
P4A C42 1.793(6)
P4A C41 1.821(6)
P4A C7 1.877(5)
P5A C51 1.792(6)
P5A C52 1.824(6)
P5A C8 1.888(5)
P1B C12 1.646(10)
P1B C11 1.864(10)
P1B C4 2.114(9)
P2B C21 1.599(10)
P2B C22 1.882(9)
P2B C5 2.065(8)
P3B C31 1.579(9)
P3B C32 1.900(9)
P3B C6 1.969(8)
P4B C41 1.694(9)
P4B C42 1.899(9)
P4B C7 1.972(8)
P4B C8 2.308(9)
P5B C51 1.735(8)
P5B C52 1.899(9)
P5B C8 2.061(8)
C1 O1 1.154(7)
C2 O2 1.147(6)
C3 O3 1.143(6)
C4 C8 1.425(7)
C4 C5 1.426(7)
C5 C6 1.428(6)
C6 C7 1.418(6)
C7 C8 1.410(6)
Mn2 C102 1.770(7)
Mn2 C103 1.774(6)
Mn2 C101 1.786(6)
Mn2 C106 2.137(5)
Mn2 C108 2.139(5)
Mn2 C105 2.143(5)
Mn2 C107 2.144(5)
Mn2 C104 2.154(5)
P11A C111 1.813(7)
P11A C112 1.824(7)
P11A C104 1.892(5)
P12A C122 1.802(6)
P12A C121 1.837(6)
P12A C105 1.872(5)
P13A C131 1.792(6)
P13A C132 1.863(6)
P13A C106 1.869(5)
P14A C142 1.830(6)
P14A C141 1.844(6)
P14A C107 1.887(5)
P15A C151 1.795(6)
P15A C152 1.836(6)
P15A C108 1.882(5)
P11B C112 1.742(10)
P11B C111 1.921(10)
P11B C104 2.039(9)
P12B C122 1.641(9)
P12B C121 1.896(9)
P12B C105 2.061(9)
P13B C131 1.777(9)
P13B C132 1.841(9)
P13B C106 2.105(8)
P14B C142 1.794(9)
P14B C141 1.892(9)
P14B C107 2.109(8)
P15B C151 1.795(8)
P15B C152 1.895(8)
P15B C108 2.021(8)
P15B C107 2.326(8)
C101 O101 1.143(6)
C102 O102 1.154(7)
C103 O103 1.159(7)
C104 C105 1.408(7)
C104 C108 1.424(7)
C105 C106 1.433(7)
C106 C107 1.427(7)
C107 C108 1.394(7)
